data_1556922
loop_
_publ_author_name
'Guo, Qiang'
'Si, Xiali'
'Shi, Yuntao'
'Yang, Hongshuai'
'Liu, Xinyu'
'Liang, Hong'
'Tu, Pengfei'
'Zhang, Qingying'

_publ_section_title
;
 Glucoconjugated Monoterpene Indole Alkaloids from <i>Uncaria
 rhynchophylla</i>.
;
_journal_issue 12
_journal_name_full 'Journal of natural products'
_journal_page_first 3288
_journal_page_last 3301
_journal_paper_doi 10.1021/acs.jnatprod.9b00490
_journal_volume 82
_journal_year 2019
_chemical_formula_moiety 'C29 H32 N2 O11, H2 O'
_chemical_formula_sum 'C29 H34 N2 O12'
_chemical_formula_weight 602.58
_space_group_crystal_system orthorhombic
_space_group_IT_number 19
_space_group_name_Hall 'P 2ac 2ab'
_space_group_name_H-M_alt 'P 21 21 21'
_atom_sites_solution_hydrogens mixed
_atom_sites_solution_primary direct
_audit_creation_date 2017-09-08
_audit_creation_method
;
Olex2 1.2
(compiled 2016.02.19 svn.r3266 for OlexSys, GUI svn.r5155)
;
_cell_angle_alpha 90
_cell_angle_beta 90
_cell_angle_gamma 90
_cell_formula_units_Z 4
_cell_length_a 8.15738(19)
_cell_length_b 10.7672(2)
_cell_length_c 33.9634(7)
_cell_measurement_reflns_used 10001
_cell_measurement_temperature 120
_cell_measurement_theta_max 68.7980
_cell_measurement_theta_min 4.2910
_cell_volume 2983.08(11)
_computing_cell_refinement 'CrysAlisPro 1.171.39.28b (Rigaku OD, 2015)'
_computing_data_collection 'CrysAlisPro 1.171.39.28b (Rigaku OD, 2015)'
_computing_data_reduction 'CrysAlisPro 1.171.39.28b (Rigaku OD, 2015)'
_computing_molecular_graphics 'Olex2 (Dolomanov et al., 2009)'
_computing_publication_material 'Olex2 (Dolomanov et al., 2009)'
_computing_structure_refinement 'ShelXL (Sheldrick, 2015)'
_computing_structure_solution 'ShelXT (Sheldrick, 2015)'
_diffrn_ambient_temperature 120
_diffrn_detector 'CCD plate'
_diffrn_measured_fraction_theta_full 0.998
_diffrn_measured_fraction_theta_max 0.988
_diffrn_measurement_details
;
List of Runs (angles in degrees, time in seconds):

  # Type    Start    End  Width  t~exp~   \w     \q     \k     \f   Frames
--------------------------------------------------------------------------
  1  \w   -127.00-100.00   1.00   80.89    --  -90.00  16.00 -57.00   27
  2  \w   -178.00-140.00   1.00   80.89    --  -90.00  16.00 -57.00   38
  3  \w     48.00  74.00   1.00   20.23    --    0.00  55.00-180.00   26
  4  \w    -48.00  -5.00   1.00   20.23    --    0.00  55.00-180.00   43
  5  \w    -88.00   1.00   1.00   20.23    --    0.00  16.00 -57.00   89
  6  \w     46.00  71.00   1.00   20.23    --    0.00  16.00 -57.00   25
  7  \w    -31.00  -4.00   1.00   80.89    --  -90.00  55.00 120.00   27
  8  \w   -151.00  -2.00   1.00   80.89    --  -90.00  55.00  60.00  149
  9  \w   -166.00-124.00   1.00   80.89    --  -90.00  55.00 120.00   42
 10  \w   -160.00 -62.00   1.00   80.89    --  -90.00  55.00  30.00   98
 11  \w    -43.00  -5.00   1.00   80.89    --  -90.00  55.00  30.00   38
 12  \w    -44.00 -17.00   1.00   80.89    --  -90.00   0.00-180.00   27
 13  \w    -96.00  -4.00   1.00   80.89    --  -90.00  43.00 -90.00   92
 14  \w    -79.00 -49.00   1.00   20.23    --    0.00  16.00 -55.00   30
 15  \w     -1.00  35.00   1.00   20.23    --    0.00  16.00 -55.00   36
 16  \w    -89.00 -61.00   1.00   20.23    --    0.00  29.00  30.00   28
 17  \w     40.00  78.00   1.00   20.23    --    0.00  55.00-150.00   38
 18  \w     49.00  87.00   1.00   20.23    --    0.00  29.00  30.00   38
 19  \w    -14.00  11.00   1.00   20.23    --    0.00  29.00  30.00   25
 20  \w     -3.00  22.00   1.00   20.23    --    0.00  55.00 -60.00   25
 21  \w    -42.00 -17.00   1.00   20.23    --    0.00  55.00  90.00   25
 22  \w    -26.00  -1.00   1.00   80.89    --  -90.00  55.00-180.00   25
 23  \w   -139.00 -49.00   1.00   80.89    --  -90.00  55.00-180.00   90
 24  \w    -28.00  -1.00   1.00   80.89    --  -90.00  29.00-180.00   27
;
_diffrn_measurement_device 'four-circle diffractometer'
_diffrn_measurement_device_type 'XtaLAB AFC11 (RCD3): quarter-chi single'
_diffrn_measurement_method '\w scans'
_diffrn_orient_matrix_type 'CrysAlisPro convention (1999,Acta A55,543-557)'
_diffrn_orient_matrix_UB_11 0.0682497000
_diffrn_orient_matrix_UB_12 -0.0314799000
_diffrn_orient_matrix_UB_13 0.0410735000
_diffrn_orient_matrix_UB_21 -0.1758010000
_diffrn_orient_matrix_UB_22 -0.0210309000
_diffrn_orient_matrix_UB_23 0.0152035000
_diffrn_orient_matrix_UB_31 0.0112776000
_diffrn_orient_matrix_UB_32 -0.1379817000
_diffrn_orient_matrix_UB_33 -0.0117315000
_diffrn_radiation_monochromator graphite
_diffrn_radiation_probe x-ray
_diffrn_radiation_type CuK\a
_diffrn_radiation_wavelength 1.54184
_diffrn_reflns_av_R_equivalents 0.0584
_diffrn_reflns_av_unetI/netI 0.0407
_diffrn_reflns_Laue_measured_fraction_full 0.998
_diffrn_reflns_Laue_measured_fraction_max 0.988
_diffrn_reflns_limit_h_max 9
_diffrn_reflns_limit_h_min -8
_diffrn_reflns_limit_k_max 12
_diffrn_reflns_limit_k_min -12
_diffrn_reflns_limit_l_max 40
_diffrn_reflns_limit_l_min -41
_diffrn_reflns_number 20256
_diffrn_reflns_point_group_measured_fraction_full 0.995
_diffrn_reflns_point_group_measured_fraction_max 0.981
_diffrn_reflns_theta_full 67.684
_diffrn_reflns_theta_max 69.455
_diffrn_reflns_theta_min 4.308
_diffrn_source 'fine-focus sealed X-ray tube'
_diffrn_source_type 'Enhance (Cu) X-ray Source'
_exptl_absorpt_coefficient_mu 0.888
_exptl_absorpt_correction_T_max 1.00000
_exptl_absorpt_correction_T_min 0.64356
_exptl_absorpt_correction_type multi-scan
_exptl_absorpt_process_details
;
CrysAlisPro 1.171.39.28b (Rigaku Oxford Diffraction, 2015)
Empirical absorption correction using spherical harmonics,
 implemented in SCALE3 ABSPACK scaling algorithm.
;
_exptl_crystal_colour 'light colourless'
_exptl_crystal_colour_modifier light
_exptl_crystal_colour_primary colourless
_exptl_crystal_density_diffrn 1.342
_exptl_crystal_description plate
_exptl_crystal_F_000 1272
_exptl_crystal_size_max 0.52
_exptl_crystal_size_mid 0.07
_exptl_crystal_size_min 0.01
_refine_diff_density_max 0.253
_refine_diff_density_min -0.226
_refine_diff_density_rms 0.049
_refine_ls_abs_structure_details
;
 Flack x determined using 1911 quotients [(I+)-(I-)]/[(I+)+(I-)]
 (Parsons, Flack and Wagner, Acta Cryst. B69 (2013) 249-259).
;
_refine_ls_abs_structure_Flack 0.04(10)
_refine_ls_extinction_method none
_refine_ls_goodness_of_fit_ref 1.051
_refine_ls_hydrogen_treatment constr
_refine_ls_matrix_type full
_refine_ls_number_parameters 397
_refine_ls_number_reflns 5485
_refine_ls_number_restraints 0
_refine_ls_restrained_S_all 1.051
_refine_ls_R_factor_all 0.0487
_refine_ls_R_factor_gt 0.0432
_refine_ls_shift/su_max 0.000
_refine_ls_shift/su_mean 0.000
_refine_ls_structure_factor_coef Fsqd
_refine_ls_weighting_details 'w=1/[\s^2^(Fo^2^)+(0.0390P)^2^+1.3630P] where P=(Fo^2^+2Fc^2^)/3'
_refine_ls_weighting_scheme calc
_refine_ls_wR_factor_gt 0.0962
_refine_ls_wR_factor_ref 0.0996
_reflns_Friedel_coverage 0.733
_reflns_Friedel_fraction_full 0.992
_reflns_Friedel_fraction_max 0.970
_reflns_number_gt 5032
_reflns_number_total 5485
_reflns_threshold_expression 'I > 2\s(I)'
_cod_data_source_file np9b00490_si_006.cif
_cod_data_source_block urw_43a
_cod_original_cell_volume 2983.07(11)
_cod_database_code 1556922
_shelx_space_group_comment
;
The symmetry employed for this shelxl refinement is uniquely defined
by the following loop, which should always be used as a source of
symmetry information in preference to the above space-group names.
They are only intended as comments.
;
_reflns_odcompleteness_completeness 99.90
_reflns_odcompleteness_iscentric 1
_reflns_odcompleteness_theta 66.97
_olex2_refinement_description
;
1. Fixed Uiso
 At 1.2 times of:
  All C(H) groups, All C(H,H) groups, All N(H) groups
 At 1.5 times of:
  All C(H,H,H) groups, All O(H) groups, All O(H,H) groups
2.a Free rotating group:
 O1W(H1WA,H1WB)
2.b Ternary CH refined with riding coordinates:
 C1'(H1'), C2'(H2'), C3'(H3'), C4'(H4'), C5'(H5'), C15(H15), C20(H20), C21(H21)
2.c Secondary CH2 refined with riding coordinates:
 C6'(H6'A,H6'B), C14(H14A,H14B)
2.d Aromatic/amide H refined with riding coordinates:
 N1(H1), C6(H6), C9(H9A), C10(H10A), C11(H11), C12(H12), C17(H17), C19(H19)
2.e X=CH2 refined with riding coordinates:
 C18(H18A,H18B)
2.f Idealised Me refined as rotating group:
 C24(H24A,H24B,H24C), C25(H25A,H25B,H25C)
2.g Idealised tetrahedral OH refined as rotating group:
 O7(H7), O8(H8), O9(H9), O10(H10)
;
_shelx_shelxl_version_number 2014/7
_olex2_submission_special_instructions 'No special instructions were received'
_oxdiff_exptl_absorpt_empirical_details
;
Empirical correction (ABSPACK) includes:
- Absorption correction using spherical harmonics
- Frame scaling
;
_oxdiff_exptl_absorpt_empirical_full_max 1.631
_oxdiff_exptl_absorpt_empirical_full_min 0.530

loop_
_space_group_symop_operation_xyz
'x, y, z'
'-x+1/2, -y, z+1/2'
'-x, y+1/2, -z+1/2'
'x+1/2, -y+1/2, -z'

loop_
_atom_site_label
_atom_site_type_symbol
_atom_site_fract_x
_atom_site_fract_y
_atom_site_fract_z
_atom_site_U_iso_or_equiv
_atom_site_adp_type
_atom_site_occupancy
_atom_site_site_symmetry_order
_atom_site_calc_flag
_atom_site_refinement_flags_posn
O1 O -0.9592(3) -0.88948(19) -0.33199(6) 0.0316(5) Uani 1 1 d .
O2 O -0.8486(3) -0.56333(19) -0.24223(6) 0.0284(5) Uani 1 1 d .
O3 O -0.9433(3) -0.74902(19) -0.22183(6) 0.0280(5) Uani 1 1 d .
O4 O -0.2097(3) -0.4213(2) -0.44168(7) 0.0357(6) Uani 1 1 d .
O5 O -0.2753(4) -0.6189(2) -0.42818(7) 0.0442(7) Uani 1 1 d .
O6 O -0.9012(3) -0.88887(19) -0.39686(6) 0.0242(5) Uani 1 1 d .
O7 O -1.0758(3) -1.1212(2) -0.40503(6) 0.0284(5) Uani 1 1 d .
H7 H -1.1537 -1.0718 -0.4092 0.043 Uiso 1 1 calc GR
O8 O -0.9474(3) -1.2753(2) -0.46591(6) 0.0276(5) Uani 1 1 d .
H8 H -1.0278 -1.3046 -0.4536 0.041 Uiso 1 1 calc GR
O9 O -0.6002(3) -1.2910(2) -0.46394(7) 0.0311(5) Uani 1 1 d .
H9 H -0.5518 -1.2923 -0.4858 0.047 Uiso 1 1 calc GR
O10 O -0.3236(3) -0.9783(2) -0.42993(8) 0.0389(6) Uani 1 1 d .
H10 H -0.3767 -0.9295 -0.4154 0.058 Uiso 1 1 calc GR
O11 O -0.6810(3) -0.97616(18) -0.42640(6) 0.0248(5) Uani 1 1 d .
N1 N -0.6448(3) -0.3762(2) -0.28918(8) 0.0262(6) Uani 1 1 d .
H1 H -0.7045 -0.4224 -0.2734 0.031 Uiso 1 1 calc R
N4 N -0.4375(3) -0.5629(2) -0.36479(7) 0.0247(6) Uani 1 1 d .
C1' C -0.8239(4) -1.0035(3) -0.40456(9) 0.0220(6) Uani 1 1 d .
H1' H -0.7938 -1.0452 -0.3793 0.026 Uiso 1 1 calc R
C2 C -0.5553(4) -0.4181(3) -0.32071(9) 0.0237(6) Uani 1 1 d .
C2' C -0.9384(4) -1.0854(3) -0.42802(9) 0.0225(6) Uani 1 1 d .
H2' H -0.9762 -1.0402 -0.4521 0.027 Uiso 1 1 calc R
C3 C -0.5348(4) -0.5405(3) -0.33419(9) 0.0233(6) Uani 1 1 d .
C3' C -0.8491(4) -1.2040(3) -0.43987(9) 0.0229(6) Uani 1 1 d .
H3' H -0.8274 -1.2542 -0.4156 0.027 Uiso 1 1 calc R
C4' C -0.6873(4) -1.1768(3) -0.45991(9) 0.0234(7) Uani 1 1 d .
H4' H -0.7076 -1.1398 -0.4865 0.028 Uiso 1 1 calc R
C5 C -0.3671(4) -0.4662(3) -0.38430(9) 0.0266(7) Uani 1 1 d .
C5' C -0.5869(4) -1.0867(3) -0.43477(9) 0.0245(7) Uani 1 1 d .
H5' H -0.5561 -1.1280 -0.4095 0.029 Uiso 1 1 calc R
C6 C -0.3823(4) -0.3428(3) -0.37292(9) 0.0270(7) Uani 1 1 d .
H6 H -0.3298 -0.2782 -0.3872 0.032 Uiso 1 1 calc R
C6' C -0.4339(4) -1.0427(3) -0.45543(10) 0.0318(8) Uani 1 1 d .
H6'A H -0.3768 -1.1153 -0.4669 0.038 Uiso 1 1 calc R
H6'B H -0.4654 -0.9870 -0.4773 0.038 Uiso 1 1 calc R
C7 C -0.4779(4) -0.3173(3) -0.33968(9) 0.0247(7) Uani 1 1 d .
C8 C -0.5229(4) -0.2081(3) -0.31763(10) 0.0264(7) Uani 1 1 d .
C9 C -0.4868(4) -0.0809(3) -0.32120(10) 0.0300(7) Uani 1 1 d .
H9A H -0.4195 -0.0514 -0.3420 0.036 Uiso 1 1 calc R
C10 C -0.5515(5) 0.0000(3) -0.29376(10) 0.0333(8) Uani 1 1 d .
H10A H -0.5274 0.0861 -0.2957 0.040 Uiso 1 1 calc R
C11 C -0.6520(4) -0.0421(3) -0.26307(11) 0.0330(8) Uani 1 1 d .
H11 H -0.6962 0.0162 -0.2450 0.040 Uiso 1 1 calc R
C12 C -0.6881(4) -0.1662(3) -0.25861(10) 0.0305(7) Uani 1 1 d .
H12 H -0.7536 -0.1947 -0.2373 0.037 Uiso 1 1 calc R
C13 C -0.6251(4) -0.2485(3) -0.28644(10) 0.0261(7) Uani 1 1 d .
C14 C -0.6220(4) -0.6470(3) -0.31504(9) 0.0230(6) Uani 1 1 d .
H14A H -0.5993 -0.6451 -0.2864 0.028 Uiso 1 1 calc R
H14B H -0.5769 -0.7256 -0.3256 0.028 Uiso 1 1 calc R
C15 C -0.8105(4) -0.6463(3) -0.32143(9) 0.0227(6) Uani 1 1 d .
H15 H -0.8494 -0.5586 -0.3187 0.027 Uiso 1 1 calc R
C16 C -0.8907(4) -0.7222(3) -0.28929(9) 0.0234(6) Uani 1 1 d .
C17 C -0.9575(4) -0.8333(3) -0.29647(9) 0.0291(7) Uani 1 1 d .
H17 H -1.0072 -0.8757 -0.2751 0.035 Uiso 1 1 calc R
C18 C -0.8228(5) -0.5349(3) -0.41336(11) 0.0408(9) Uani 1 1 d .
H18A H -0.9170 -0.4914 -0.4044 0.049 Uiso 1 1 calc R
H18B H -0.7609 -0.5033 -0.4348 0.049 Uiso 1 1 calc R
C19 C -0.7782(4) -0.6388(3) -0.39611(9) 0.0267(7) Uani 1 1 d .
H19 H -0.6836 -0.6805 -0.4057 0.032 Uiso 1 1 calc R
C20 C -0.8689(4) -0.6953(3) -0.36201(9) 0.0243(7) Uani 1 1 d .
H20 H -0.9878 -0.6748 -0.3649 0.029 Uiso 1 1 calc R
C21 C -0.8517(4) -0.8360(3) -0.36139(9) 0.0228(6) Uani 1 1 d .
H21 H -0.7355 -0.8593 -0.3557 0.027 Uiso 1 1 calc R
C22 C -0.8915(4) -0.6696(3) -0.24950(9) 0.0247(7) Uani 1 1 d .
C23 C -0.2757(4) -0.4975(3) -0.42052(10) 0.0298(7) Uani 1 1 d .
C24 C -0.1932(6) -0.6579(4) -0.46399(12) 0.0516(11) Uani 1 1 d .
H24A H -0.2491 -0.6219 -0.4868 0.077 Uiso 1 1 calc GR
H24B H -0.1958 -0.7487 -0.4659 0.077 Uiso 1 1 calc GR
H24C H -0.0790 -0.6296 -0.4635 0.077 Uiso 1 1 calc GR
C25 C -0.9573(5) -0.7005(3) -0.18239(9) 0.0316(7) Uani 1 1 d .
H25A H -1.0395 -0.6341 -0.1819 0.047 Uiso 1 1 calc GR
H25B H -0.8511 -0.6673 -0.1740 0.047 Uiso 1 1 calc GR
H25C H -0.9909 -0.7672 -0.1645 0.047 Uiso 1 1 calc GR
O1W O -0.3475(3) -0.8222(2) -0.36600(8) 0.0383(6) Uani 1 1 d .
H1WA H -0.2456 -0.8383 -0.3656 0.057 Uiso 1 1 d G
H1WB H -0.3614 -0.7454 -0.3709 0.057 Uiso 1 1 d G

loop_
_atom_site_aniso_label
_atom_site_aniso_U_11
_atom_site_aniso_U_22
_atom_site_aniso_U_33
_atom_site_aniso_U_23
_atom_site_aniso_U_13
_atom_site_aniso_U_12
O1 0.0430(14) 0.0209(11) 0.0308(12) -0.0048(9) 0.0098(11) -0.0122(11)
O2 0.0305(13) 0.0199(11) 0.0349(12) -0.0060(9) 0.0024(10) -0.0013(10)
O3 0.0340(13) 0.0222(11) 0.0276(11) -0.0013(9) 0.0043(10) -0.0007(10)
O4 0.0339(14) 0.0356(13) 0.0377(13) 0.0031(11) 0.0032(11) -0.0121(11)
O5 0.0614(18) 0.0279(13) 0.0434(14) -0.0032(11) 0.0222(13) -0.0086(13)
O6 0.0269(12) 0.0170(10) 0.0288(11) -0.0034(8) -0.0020(9) 0.0008(9)
O7 0.0254(12) 0.0244(11) 0.0352(12) -0.0016(9) 0.0064(10) -0.0050(10)
O8 0.0281(13) 0.0241(11) 0.0305(11) -0.0050(9) 0.0012(10) -0.0077(10)
O9 0.0338(14) 0.0214(11) 0.0382(13) -0.0025(9) 0.0059(11) 0.0057(10)
O10 0.0225(13) 0.0349(13) 0.0594(17) -0.0186(12) -0.0003(11) -0.0004(11)
O11 0.0223(11) 0.0178(10) 0.0345(12) -0.0021(9) 0.0017(9) -0.0010(9)
N1 0.0270(14) 0.0172(12) 0.0344(14) -0.0001(11) 0.0009(12) -0.0039(11)
N4 0.0234(14) 0.0204(13) 0.0304(13) 0.0024(11) -0.0011(11) -0.0048(11)
C1' 0.0237(16) 0.0157(14) 0.0266(15) -0.0009(12) 0.0003(12) 0.0004(13)
C2 0.0227(16) 0.0178(14) 0.0304(16) 0.0013(12) -0.0019(13) -0.0001(13)
C2' 0.0241(16) 0.0194(14) 0.0239(15) -0.0008(12) 0.0005(13) -0.0019(13)
C3 0.0216(16) 0.0183(14) 0.0301(16) 0.0015(12) -0.0024(13) -0.0017(13)
C3' 0.0275(17) 0.0173(14) 0.0239(14) -0.0015(11) -0.0020(13) -0.0043(13)
C4' 0.0253(17) 0.0176(14) 0.0272(15) -0.0009(12) -0.0006(13) 0.0014(13)
C5 0.0256(17) 0.0221(15) 0.0322(17) 0.0037(13) -0.0042(13) -0.0058(14)
C5' 0.0211(16) 0.0220(15) 0.0305(16) -0.0021(13) -0.0024(13) 0.0030(13)
C6 0.0287(18) 0.0218(15) 0.0306(16) 0.0062(12) -0.0035(14) -0.0045(14)
C6' 0.0236(18) 0.0315(18) 0.0401(19) -0.0073(14) 0.0004(15) -0.0025(15)
C7 0.0233(17) 0.0180(15) 0.0328(17) 0.0033(12) -0.0063(13) -0.0046(13)
C8 0.0256(17) 0.0177(15) 0.0359(17) 0.0006(13) -0.0075(14) -0.0011(13)
C9 0.0317(18) 0.0192(15) 0.0391(18) 0.0033(14) -0.0096(15) -0.0043(14)
C10 0.039(2) 0.0151(15) 0.046(2) 0.0004(14) -0.0153(17) -0.0030(15)
C11 0.0315(19) 0.0224(16) 0.045(2) -0.0066(14) -0.0119(16) 0.0044(15)
C12 0.0285(18) 0.0260(16) 0.0371(18) -0.0024(14) -0.0070(15) 0.0013(14)
C13 0.0253(17) 0.0165(14) 0.0366(17) 0.0000(13) -0.0062(14) 0.0012(13)
C14 0.0252(16) 0.0134(14) 0.0304(15) 0.0010(12) -0.0006(13) 0.0002(12)
C15 0.0254(16) 0.0126(13) 0.0301(16) -0.0018(12) 0.0021(13) -0.0015(12)
C16 0.0221(16) 0.0177(14) 0.0303(16) -0.0027(12) 0.0019(13) -0.0024(12)
C17 0.0331(18) 0.0255(16) 0.0287(16) -0.0009(13) 0.0073(14) -0.0016(15)
C18 0.041(2) 0.0335(19) 0.048(2) 0.0118(16) -0.0056(18) -0.0033(18)
C19 0.0306(17) 0.0214(15) 0.0280(16) 0.0003(13) -0.0028(14) -0.0040(14)
C20 0.0244(17) 0.0157(14) 0.0329(16) -0.0006(12) -0.0007(14) -0.0006(13)
C21 0.0225(16) 0.0205(14) 0.0253(15) -0.0020(12) 0.0026(13) -0.0018(13)
C22 0.0183(15) 0.0230(16) 0.0328(17) 0.0016(13) 0.0025(13) 0.0030(13)
C23 0.0294(18) 0.0265(16) 0.0333(17) 0.0021(14) -0.0008(14) -0.0080(15)
C24 0.070(3) 0.038(2) 0.047(2) -0.0091(17) 0.024(2) -0.010(2)
C25 0.0355(19) 0.0331(17) 0.0262(16) -0.0009(14) 0.0020(15) -0.0001(16)
O1W 0.0362(15) 0.0214(11) 0.0574(16) -0.0024(11) 0.0087(13) -0.0011(11)

loop_
_atom_type_symbol
_atom_type_description
_atom_type_scat_dispersion_real
_atom_type_scat_dispersion_imag
_atom_type_scat_source
C C 0.0181 0.0091 'International Tables Vol C Tables 4.2.6.8 and 6.1.1.4'
H H 0.0000 0.0000 'International Tables Vol C Tables 4.2.6.8 and 6.1.1.4'
N N 0.0311 0.0180 'International Tables Vol C Tables 4.2.6.8 and 6.1.1.4'
O O 0.0492 0.0322 'International Tables Vol C Tables 4.2.6.8 and 6.1.1.4'

loop_
_geom_angle_atom_site_label_1
_geom_angle_atom_site_label_2
_geom_angle_atom_site_label_3
_geom_angle
C17 O1 C21 115.6(2)
C22 O3 C25 116.5(2)
C23 O5 C24 116.7(3)
C21 O6 C1' 112.9(2)
C2' O7 H7 109.5
C3' O8 H8 109.5
C4' O9 H9 109.5
C6' O10 H10 109.5
C1' O11 C5' 111.7(2)
C2 N1 H1 125.8
C2 N1 C13 108.5(3)
C13 N1 H1 125.8
C3 N4 C5 119.6(3)
O6 C1' O11 106.5(2)
O6 C1' H1' 110.0
O6 C1' C2' 109.4(2)
O11 C1' H1' 110.0
O11 C1' C2' 110.8(2)
C2' C1' H1' 110.0
N1 C2 C3 128.8(3)
N1 C2 C7 109.9(3)
C3 C2 C7 121.3(3)
O7 C2' C1' 110.9(2)
O7 C2' H2' 109.8
O7 C2' C3' 107.1(2)
C1' C2' H2' 109.8
C1' C2' C3' 109.4(2)
C3' C2' H2' 109.8
N4 C3 C2 119.8(3)
N4 C3 C14 118.9(3)
C2 C3 C14 121.3(3)
O8 C3' C2' 110.4(3)
O8 C3' H3' 108.7
O8 C3' C4' 108.5(2)
C2' C3' H3' 108.7
C4' C3' C2' 111.9(2)
C4' C3' H3' 108.7
O9 C4' C3' 108.1(2)
O9 C4' H4' 109.8
O9 C4' C5' 109.5(3)
C3' C4' H4' 109.8
C3' C4' C5' 109.8(2)
C5' C4' H4' 109.8
N4 C5 C6 123.9(3)
N4 C5 C23 116.4(3)
C6 C5 C23 119.6(3)
O11 C5' C4' 110.4(2)
O11 C5' H5' 109.4
O11 C5' C6' 105.8(3)
C4' C5' H5' 109.4
C6' C5' C4' 112.5(3)
C6' C5' H5' 109.4
C5 C6 H6 121.2
C5 C6 C7 117.5(3)
C7 C6 H6 121.2
O10 C6' C5' 113.1(3)
O10 C6' H6'A 109.0
O10 C6' H6'B 109.0
C5' C6' H6'A 109.0
C5' C6' H6'B 109.0
H6'A C6' H6'B 107.8
C2 C7 C8 106.0(3)
C6 C7 C2 117.8(3)
C6 C7 C8 136.1(3)
C9 C8 C7 134.1(3)
C9 C8 C13 119.1(3)
C13 C8 C7 106.7(3)
C8 C9 H9A 120.8
C10 C9 C8 118.5(3)
C10 C9 H9A 120.8
C9 C10 H10A 119.3
C9 C10 C11 121.4(3)
C11 C10 H10A 119.3
C10 C11 H11 119.3
C12 C11 C10 121.4(3)
C12 C11 H11 119.3
C11 C12 H12 121.2
C11 C12 C13 117.6(3)
C13 C12 H12 121.2
N1 C13 C8 108.8(3)
N1 C13 C12 129.3(3)
C12 C13 C8 121.9(3)
C3 C14 H14A 108.8
C3 C14 H14B 108.8
C3 C14 C15 113.9(2)
H14A C14 H14B 107.7
C15 C14 H14A 108.8
C15 C14 H14B 108.8
C14 C15 H15 107.8
C16 C15 C14 108.9(2)
C16 C15 H15 107.8
C16 C15 C20 108.9(2)
C20 C15 C14 115.3(3)
C20 C15 H15 107.8
C17 C16 C15 121.9(3)
C17 C16 C22 120.8(3)
C22 C16 C15 117.3(2)
O1 C17 H17 117.7
C16 C17 O1 124.7(3)
C16 C17 H17 117.7
H18A C18 H18B 120.0
C19 C18 H18A 120.0
C19 C18 H18B 120.0
C18 C19 H19 118.2
C18 C19 C20 123.5(3)
C20 C19 H19 118.2
C15 C20 H20 108.1
C19 C20 C15 113.3(3)
C19 C20 H20 108.1
C19 C20 C21 111.6(3)
C21 C20 C15 107.4(2)
C21 C20 H20 108.1
O1 C21 C20 110.5(2)
O1 C21 H21 109.9
O6 C21 O1 105.0(2)
O6 C21 C20 111.6(3)
O6 C21 H21 109.9
C20 C21 H21 109.9
O2 C22 O3 123.1(3)
O2 C22 C16 123.1(3)
O3 C22 C16 113.7(3)
O4 C23 O5 123.0(3)
O4 C23 C5 124.2(3)
O5 C23 C5 112.8(3)
O5 C24 H24A 109.5
O5 C24 H24B 109.5
O5 C24 H24C 109.5
H24A C24 H24B 109.5
H24A C24 H24C 109.5
H24B C24 H24C 109.5
O3 C25 H25A 109.5
O3 C25 H25B 109.5
O3 C25 H25C 109.5
H25A C25 H25B 109.5
H25A C25 H25C 109.5
H25B C25 H25C 109.5
H1WA O1W H1WB 109.4

loop_
_geom_bond_atom_site_label_1
_geom_bond_atom_site_label_2
_geom_bond_distance
O1 C17 1.350(4)
O1 C21 1.448(4)
O2 C22 1.222(4)
O3 C22 1.339(4)
O3 C25 1.442(4)
O4 C23 1.216(4)
O5 C23 1.333(4)
O5 C24 1.451(4)
O6 C1' 1.411(4)
O6 C21 1.392(4)
O7 H7 0.8400
O7 C2' 1.419(4)
O8 H8 0.8400
O8 C3' 1.419(4)
O9 H9 0.8400
O9 C4' 1.427(4)
O10 H10 0.8400
O10 C6' 1.429(4)
O11 C1' 1.413(4)
O11 C5' 1.444(4)
N1 H1 0.8800
N1 C2 1.373(4)
N1 C13 1.387(4)
N4 C3 1.330(4)
N4 C5 1.361(4)
C1' H1' 1.0000
C1' C2' 1.511(4)
C2 C3 1.405(4)
C2 C7 1.411(4)
C2' H2' 1.0000
C2' C3' 1.525(4)
C3 C14 1.498(4)
C3' H3' 1.0000
C3' C4' 1.513(4)
C4' H4' 1.0000
C4' C5' 1.530(4)
C5 C6 1.389(4)
C5 C23 1.477(5)
C5' H5' 1.0000
C5' C6' 1.508(5)
C6 H6 0.9500
C6 C7 1.399(5)
C6' H6'A 0.9900
C6' H6'B 0.9900
C7 C8 1.441(4)
C8 C9 1.406(4)
C8 C13 1.416(5)
C9 H9A 0.9500
C9 C10 1.381(5)
C10 H10A 0.9500
C10 C11 1.402(5)
C11 H11 0.9500
C11 C12 1.376(5)
C12 H12 0.9500
C12 C13 1.394(5)
C14 H14A 0.9900
C14 H14B 0.9900
C14 C15 1.553(4)
C15 H15 1.0000
C15 C16 1.512(4)
C15 C20 1.551(4)
C16 C17 1.336(4)
C16 C22 1.465(4)
C17 H17 0.9500
C18 H18A 0.9500
C18 H18B 0.9500
C18 C19 1.315(5)
C19 H19 0.9500
C19 C20 1.503(4)
C20 H20 1.0000
C20 C21 1.521(4)
C21 H21 1.0000
C24 H24A 0.9800
C24 H24B 0.9800
C24 H24C 0.9800
C25 H25A 0.9800
C25 H25B 0.9800
C25 H25C 0.9800
O1W H1WA 0.8493
O1W H1WB 0.8512

loop_
_geom_hbond_atom_site_label_D
_geom_hbond_atom_site_label_H
_geom_hbond_atom_site_label_A
_geom_hbond_distance_DH
_geom_hbond_distance_HA
_geom_hbond_distance_DA
_geom_hbond_angle_DHA
_geom_hbond_site_symmetry_A
O7 H7 O10 0.84 1.85 2.677(3) 166.7 1_455
O8 H8 O4 0.84 1.99 2.780(3) 157.3 1_445
O9 H9 O8 0.84 1.99 2.782(3) 157.5 4_524
O10 H10 O1W 0.84 2.05 2.752(4) 140.5 .
O1W H1WB N4 0.85 2.07 2.887(3) 160.6 .

loop_
_geom_torsion_atom_site_label_1
_geom_torsion_atom_site_label_2
_geom_torsion_atom_site_label_3
_geom_torsion_atom_site_label_4
_geom_torsion
O6 C1' C2' O7 -67.6(3)
O6 C1' C2' C3' 174.4(2)
O7 C2' C3' O8 66.8(3)
O7 C2' C3' C4' -172.3(2)
O8 C3' C4' O9 -67.7(3)
O8 C3' C4' C5' 173.0(2)
O9 C4' C5' O11 -173.2(2)
O9 C4' C5' C6' 68.9(3)
O11 C1' C2' O7 175.3(2)
O11 C1' C2' C3' 57.3(3)
O11 C5' C6' O10 70.8(3)
N1 C2 C3 N4 -177.6(3)
N1 C2 C3 C14 3.1(5)
N1 C2 C7 C6 -179.3(3)
N1 C2 C7 C8 0.7(4)
N4 C3 C14 C15 -111.0(3)
N4 C5 C6 C7 -0.9(5)
N4 C5 C23 O4 178.0(3)
N4 C5 C23 O5 -0.8(4)
C1' O6 C21 O1 -86.8(3)
C1' O6 C21 C20 153.5(3)
C1' O11 C5' C4' 61.9(3)
C1' O11 C5' C6' -176.1(2)
C1' C2' C3' O8 -172.9(2)
C1' C2' C3' C4' -52.0(3)
C2 N1 C13 C8 1.2(3)
C2 N1 C13 C12 -178.0(3)
C2 C3 C14 C15 68.3(4)
C2 C7 C8 C9 180.0(4)
C2 C7 C8 C13 0.0(4)
C2' C3' C4' O9 170.4(2)
C2' C3' C4' C5' 51.0(3)
C3 N4 C5 C6 3.9(5)
C3 N4 C5 C23 -173.5(3)
C3 C2 C7 C6 1.2(5)
C3 C2 C7 C8 -178.7(3)
C3 C14 C15 C16 -157.8(2)
C3 C14 C15 C20 79.4(3)
C3' C4' C5' O11 -54.7(3)
C3' C4' C5' C6' -172.6(3)
C4' C5' C6' O10 -168.6(3)
C5 N4 C3 C2 -4.2(4)
C5 N4 C3 C14 175.1(3)
C5 C6 C7 C2 -1.6(5)
C5 C6 C7 C8 178.3(4)
C5' O11 C1' O6 177.6(2)
C5' O11 C1' C2' -63.5(3)
C6 C5 C23 O4 0.5(5)
C6 C5 C23 O5 -178.3(3)
C6 C7 C8 C9 0.1(7)
C6 C7 C8 C13 -179.9(4)
C7 C2 C3 N4 1.7(5)
C7 C2 C3 C14 -177.6(3)
C7 C8 C9 C10 -179.3(4)
C7 C8 C13 N1 -0.8(4)
C7 C8 C13 C12 178.5(3)
C8 C9 C10 C11 -0.5(5)
C9 C8 C13 N1 179.3(3)
C9 C8 C13 C12 -1.5(5)
C9 C10 C11 C12 1.1(5)
C10 C11 C12 C13 -1.9(5)
C11 C12 C13 N1 -178.8(3)
C11 C12 C13 C8 2.1(5)
C13 N1 C2 C3 178.2(3)
C13 N1 C2 C7 -1.2(3)
C13 C8 C9 C10 0.6(5)
C14 C15 C16 C17 -108.4(3)
C14 C15 C16 C22 71.2(3)
C14 C15 C20 C19 -48.8(3)
C14 C15 C20 C21 74.9(3)
C15 C16 C17 O1 0.9(5)
C15 C16 C22 O2 8.7(5)
C15 C16 C22 O3 -171.1(3)
C15 C20 C21 O1 63.8(3)
C15 C20 C21 O6 -179.8(2)
C16 C15 C20 C19 -171.6(3)
C16 C15 C20 C21 -47.9(3)
C17 O1 C21 O6 -166.8(3)
C17 O1 C21 C20 -46.3(4)
C17 C16 C22 O2 -171.7(3)
C17 C16 C22 O3 8.5(4)
C18 C19 C20 C15 -88.0(4)
C18 C19 C20 C21 150.7(3)
C19 C20 C21 O1 -171.5(2)
C19 C20 C21 O6 -55.1(3)
C20 C15 C16 C17 18.1(4)
C20 C15 C16 C22 -162.3(3)
C21 O1 C17 C16 13.3(5)
C21 O6 C1' O11 -91.3(3)
C21 O6 C1' C2' 149.0(2)
C22 C16 C17 O1 -178.7(3)
C23 C5 C6 C7 176.4(3)
C24 O5 C23 O4 -0.9(5)
C24 O5 C23 C5 177.9(3)
C25 O3 C22 O2 4.1(5)
C25 O3 C22 C16 -176.1(3)
